data_3000131
loop_
_publ_author_name
'Adalikwu, Stephen Adie'
'Offiong, Offiong Efanga'
'Ayi, Ayi Anyama'

_publ_section_title
;
 ?
;
_journal_name_full 'To be published in Molbank'
_chemical_formula_sum 'C22 H18 N2 O4 Zn'
_symmetry_space_group_name_Hall '-P 2yn'
_symmetry_space_group_name_H-M 'P 1 21/n 1'
_cell_angle_alpha 90.00
_cell_angle_beta 101.4910(10)
_cell_angle_gamma 90.00
_cell_length_a 10.4566(2)
_cell_length_b 13.3085(2)
_cell_length_c 13.7189(2)
_cell_measurement_temperature 293(2)
_cell_volume 1870.88(5)
_diffrn_ambient_temperature 293(2)
_diffrn_radiation_type MoK\a
_diffrn_radiation_wavelength 0.71073
_refine_ls_goodness_of_fit_ref 1.176
_refine_ls_R_factor_all 0.0600
_refine_ls_R_factor_gt 0.0400
_refine_ls_wR_factor_gt 0.1150
_refine_ls_wR_factor_ref 0.1557
_cod_database_code 3000131
_cod_hold_until_date 2017-12-17

loop_
_atom_site_label
_atom_site_fract_x
_atom_site_fract_y
_atom_site_fract_z
? ? ? ?
